data_4318645
loop_
_publ_author_name
'Ponnaiyan Ayyappan'
'Owen R. Evans'
'Yong Cui'
'Kraig A. Wheeler'
'Wenbin Lin'

_publ_section_title
;
 Nonlinear Optically Active Polymeric Coordination Networks Based on
 Metalm-Pyridylphosphonates
;
_journal_name_full 'Inorganic Chemistry'
_journal_page_first 4978
_journal_page_last 4980
_journal_paper_doi 10.1021/ic025819n
_journal_volume 41
_journal_year 2002
_chemical_formula_sum 'C60 H62 Mn2 N4 O13 P4'
_chemical_formula_weight 1280.90
_chemical_name_systematic
; 
 ? 
;
_space_group_IT_number 43
_symmetry_cell_setting orthorhombic
_symmetry_space_group_name_Hall 'F 2 -2d'
_symmetry_space_group_name_H-M 'F d d 2'
_atom_sites_solution_hydrogens geom
_atom_sites_solution_primary direct
_atom_sites_solution_secondary difmap
_audit_creation_method SHELXL-97
_cell_angle_alpha 90.00
_cell_angle_beta 90.00
_cell_angle_gamma 90.00
_cell_formula_units_Z 8
_cell_length_a 16.3695(4)
_cell_length_b 55.4983(9)
_cell_length_c 13.8680(3)
_cell_measurement_temperature 293(2)
_cell_volume 12598.8(5)
_computing_structure_refinement 'SHELXL-97 (Sheldrick, 1997)'
_computing_structure_solution 'SHELXS-97 (Sheldrick, 1990)'
_diffrn_ambient_temperature 293(2)
_diffrn_measured_fraction_theta_full 0.990
_diffrn_measured_fraction_theta_max 0.990
_diffrn_radiation_monochromator graphite
_diffrn_radiation_source 'fine-focus sealed tube'
_diffrn_radiation_type MoK\a
_diffrn_radiation_wavelength 0.71073
_diffrn_reflns_av_R_equivalents 0.1514
_diffrn_reflns_av_sigmaI/netI 0.1000
_diffrn_reflns_limit_h_max 19
_diffrn_reflns_limit_h_min -19
_diffrn_reflns_limit_k_max 66
_diffrn_reflns_limit_k_min -64
_diffrn_reflns_limit_l_max 16
_diffrn_reflns_limit_l_min -14
_diffrn_reflns_number 17226
_diffrn_reflns_theta_full 25.03
_diffrn_reflns_theta_max 25.03
_diffrn_reflns_theta_min 1.47
_exptl_absorpt_coefficient_mu 0.566
_exptl_crystal_density_diffrn 1.351
_exptl_crystal_density_method 'not measured'
_exptl_crystal_F_000 5312
_refine_diff_density_max 0.485
_refine_diff_density_min -0.412
_refine_diff_density_rms 0.104
_refine_ls_abs_structure_details 'Flack H D (1983), Acta Cryst. A39, 876-881'
_refine_ls_abs_structure_Flack 0.02(3)
_refine_ls_extinction_method none
_refine_ls_goodness_of_fit_ref 1.035
_refine_ls_hydrogen_treatment mixed
_refine_ls_matrix_type full
_refine_ls_number_parameters 365
_refine_ls_number_reflns 5128
_refine_ls_number_restraints 1
_refine_ls_restrained_S_all 1.035
_refine_ls_R_factor_all 0.0775
_refine_ls_R_factor_gt 0.0582
_refine_ls_shift/su_max 0.000
_refine_ls_shift/su_mean 0.000
_refine_ls_structure_factor_coef Fsqd
_refine_ls_weighting_details 'calc w=1/[\s^2^(Fo^2^)+(0.0871P)^2^+0.0000P] where P=(Fo^2^+2Fc^2^)/3'
_refine_ls_weighting_scheme calc
_refine_ls_wR_factor_gt 0.1387
_refine_ls_wR_factor_ref 0.1486
_reflns_number_gt 4166
_reflns_number_total 5128
_reflns_threshold_expression >2sigma(I)
_cod_data_source_file ic025819n_s2_1.cif
_cod_data_source_block 1
_cod_depositor_comments
;
The following automatic conversions were performed:

'_symmetry_cell_setting' value 'Orthorhombic' changed to
'orthorhombic' according to the built-in table from CIF Core
dictionary named 'cif_core.dic' version 2.4.1 from 2010-06-29.

Automatic conversion script
Id: cif_fix_values 1646 2011-03-28 12:23:43Z adriana 
;
_cod_database_code 4318645

loop_
_symmetry_equiv_pos_as_xyz
'x, y, z'
'-x, -y, z'
'x+1/4, -y+1/4, z+1/4'
'-x+1/4, y+1/4, z+1/4'
'x, y+1/2, z+1/2'
'-x, -y+1/2, z+1/2'
'x+1/4, -y+3/4, z+3/4'
'-x+1/4, y+3/4, z+3/4'
'x+1/2, y, z+1/2'
'-x+1/2, -y, z+1/2'
'x+3/4, -y+1/4, z+3/4'
'-x+3/4, y+1/4, z+3/4'
'x+1/2, y+1/2, z'
'-x+1/2, -y+1/2, z'
'x+3/4, -y+3/4, z+1/4'
'-x+3/4, y+3/4, z+1/4'

loop_
_atom_site_label
_atom_site_type_symbol
_atom_site_fract_x
_atom_site_fract_y
_atom_site_fract_z
_atom_site_U_iso_or_equiv
_atom_site_adp_type
_atom_site_occupancy
_atom_site_symmetry_multiplicity
_atom_site_calc_flag
_atom_site_refinement_flags
_atom_site_disorder_assembly
_atom_site_disorder_group
Mn1 Mn 0.12958(4) 0.245351(12) 0.30350(6) 0.0246(2) Uani 1 1 d . . .
P1 P 0.27274(8) 0.21257(2) 0.17546(12) 0.0288(3) Uani 1 1 d . . .
P2 P 0.14966(9) 0.20332(2) 0.47860(12) 0.0330(4) Uani 1 1 d . . .
O1 O 0.2500 0.2500 0.3865(4) 0.0340(13) Uani 1 2 d S . .
O2 O 0.1921(2) 0.22014(6) 0.2138(3) 0.0396(10) Uani 1 1 d . . .
O3 O 0.3477(2) 0.22378(6) 0.2148(3) 0.0359(10) Uani 1 1 d . . .
O4 O 0.2677(3) 0.21692(7) 0.0622(4) 0.0438(10) Uani 1 1 d . . .
O5 O 0.0990(2) 0.21796(6) 0.4128(3) 0.0332(9) Uani 1 1 d . . .
O6 O 0.2372(3) 0.21043(7) 0.4901(4) 0.0491(12) Uani 1 1 d . . .
O7 O 0.1034(3) 0.20378(7) 0.5802(3) 0.0524(13) Uani 1 1 d . . .
N1 N 0.2019(3) 0.02108(7) 0.1440(3) 0.0330(12) Uani 1 1 d . . .
N2 N 0.2649(3) 0.01805(7) 0.4777(4) 0.0311(11) Uani 1 1 d . . .
C1 C 0.1958(4) 0.04530(9) 0.1445(4) 0.0326(14) Uani 1 1 d . . .
H1A H 0.1499 0.0523 0.1164 0.039 Uiso 1 1 calc R . .
C2 C 0.2546(4) 0.06059(9) 0.1850(5) 0.0367(14) Uani 1 1 d . . .
C3 C 0.3210(4) 0.04963(10) 0.2283(5) 0.0435(15) Uani 1 1 d . . .
H3A H 0.3619 0.0591 0.2556 0.052 Uiso 1 1 calc R . .
C4 C 0.3273(4) 0.02496(9) 0.2314(5) 0.0445(16) Uani 1 1 d . . .
H4A H 0.3715 0.0175 0.2615 0.053 Uiso 1 1 calc R . .
C5 C 0.2662(4) 0.01146(9) 0.1886(5) 0.0432(16) Uani 1 1 d . . .
H5A H 0.2702 -0.0052 0.1912 0.052 Uiso 1 1 calc R . .
C6 C 0.2436(4) 0.08666(9) 0.1781(5) 0.0420(15) Uani 1 1 d . . .
H6A H 0.1920 0.0922 0.1607 0.050 Uiso 1 1 calc R . .
C7 C 0.3002(4) 0.10308(9) 0.1944(5) 0.0427(16) Uani 1 1 d . . .
H7A H 0.3518 0.0973 0.2105 0.051 Uiso 1 1 calc R . .
C8 C 0.2915(4) 0.12944(9) 0.1899(5) 0.0401(15) Uani 1 1 d . . .
C9 C 0.3607(4) 0.14388(10) 0.1988(6) 0.053(2) Uani 1 1 d . . .
H9A H 0.4113 0.1367 0.2088 0.064 Uiso 1 1 calc R . .
C10 C 0.3560(4) 0.16853(10) 0.1930(6) 0.0449(16) Uani 1 1 d . . .
H10A H 0.4037 0.1776 0.1941 0.054 Uiso 1 1 calc R . .
C11 C 0.2809(3) 0.18023(9) 0.1854(5) 0.0330(13) Uani 1 1 d . . .
C12 C 0.2120(4) 0.16586(9) 0.1794(5) 0.0380(14) Uani 1 1 d . . .
H12A H 0.1610 0.1731 0.1743 0.046 Uiso 1 1 calc R . .
C13 C 0.2169(4) 0.14088(9) 0.1809(6) 0.0438(16) Uani 1 1 d . . .
H13A H 0.1694 0.1317 0.1758 0.053 Uiso 1 1 calc R . .
C14 C 0.3338(5) 0.21205(17) -0.0018(6) 0.074(2) Uani 1 1 d . . .
H14A H 0.3744 0.2247 0.0047 0.088 Uiso 1 1 calc R . .
H14B H 0.3592 0.1969 0.0166 0.088 Uiso 1 1 calc R . .
C15 C 0.3106(10) 0.2107(6) -0.0932(12) 0.34(2) Uani 1 1 d . . .
H15A H 0.3570 0.2071 -0.1329 0.511 Uiso 1 1 calc R . .
H15B H 0.2873 0.2258 -0.1126 0.511 Uiso 1 1 calc R . .
H15C H 0.2705 0.1982 -0.1002 0.511 Uiso 1 1 calc R . .
C16 C 0.2546(3) 0.04191(8) 0.4789(5) 0.0323(13) Uani 1 1 d . . .
H16A H 0.2924 0.0512 0.5123 0.039 Uiso 1 1 calc R . .
C17 C 0.1909(4) 0.05356(9) 0.4331(5) 0.0363(14) Uani 1 1 d . . .
C18 C 0.1337(4) 0.03968(10) 0.3849(5) 0.0377(15) Uani 1 1 d . . .
H18A H 0.0894 0.0468 0.3541 0.045 Uiso 1 1 calc R . .
C19 C 0.1437(4) 0.01530(11) 0.3837(5) 0.0504(18) Uani 1 1 d . . .
H19A H 0.1063 0.0056 0.3511 0.060 Uiso 1 1 calc R . .
C20 C 0.2087(4) 0.00503(9) 0.4304(5) 0.0393(14) Uani 1 1 d . . .
H20A H 0.2141 -0.0117 0.4293 0.047 Uiso 1 1 calc R . .
C21 C 0.1901(4) 0.08036(9) 0.4403(5) 0.0429(16) Uani 1 1 d . . .
H21A H 0.2353 0.0875 0.4691 0.051 Uiso 1 1 calc R . .
C22 C 0.1321(4) 0.09492(10) 0.4103(5) 0.0444(17) Uani 1 1 d . . .
H22A H 0.0855 0.0883 0.3827 0.053 Uiso 1 1 calc R . .
C23 C 0.1378(4) 0.12179(9) 0.4188(5) 0.0403(15) Uani 1 1 d . . .
C24 C 0.2123(4) 0.13351(10) 0.4291(6) 0.0460(15) Uani 1 1 d . . .
H24A H 0.2605 0.1246 0.4263 0.055 Uiso 1 1 calc R . .
C25 C 0.2160(4) 0.15801(10) 0.4435(5) 0.0405(15) Uani 1 1 d . . .
H25A H 0.2665 0.1654 0.4511 0.049 Uiso 1 1 calc R . .
C26 C 0.1458(3) 0.17172(9) 0.4466(5) 0.0341(14) Uani 1 1 d . . .
C27 C 0.0709(4) 0.16032(10) 0.4322(6) 0.0496(17) Uani 1 1 d . . .
H27A H 0.0229 0.1693 0.4329 0.060 Uiso 1 1 calc R . .
C28 C 0.0673(4) 0.13554(10) 0.4168(6) 0.0523(19) Uani 1 1 d . . .
H28A H 0.0172 0.1282 0.4052 0.063 Uiso 1 1 calc R . .
C29 C 0.1464(7) 0.1948(2) 0.6656(9) 0.106(3) Uiso 1 1 d . . .
H29B H 0.2036 0.1924 0.6503 0.127 Uiso 1 1 calc R . .
H29C H 0.1429 0.2067 0.7168 0.127 Uiso 1 1 calc R . .
C30 C 0.1134(9) 0.1736(3) 0.6967(17) 0.181(7) Uiso 1 1 d . . .
H30C H 0.1421 0.1681 0.7530 0.271 Uiso 1 1 calc R . .
H30D H 0.1181 0.1617 0.6467 0.271 Uiso 1 1 calc R . .
H30A H 0.0568 0.1759 0.7122 0.271 Uiso 1 1 calc R . .

loop_
_atom_site_aniso_label
_atom_site_aniso_U_11
_atom_site_aniso_U_22
_atom_site_aniso_U_33
_atom_site_aniso_U_23
_atom_site_aniso_U_13
_atom_site_aniso_U_12
Mn1 0.0210(4) 0.0140(3) 0.0389(5) 0.0008(3) 0.0000(4) 0.0004(3)
P1 0.0262(7) 0.0178(6) 0.0424(9) -0.0065(6) -0.0023(7) 0.0022(5)
P2 0.0362(9) 0.0192(6) 0.0435(9) 0.0037(6) -0.0086(7) -0.0021(6)
O1 0.024(3) 0.030(3) 0.048(4) 0.000 0.000 -0.007(2)
O2 0.035(2) 0.0249(18) 0.059(3) -0.0159(17) 0.005(2) 0.0033(16)
O3 0.034(2) 0.0188(18) 0.055(3) -0.0157(17) -0.0060(19) 0.0030(15)
O4 0.042(2) 0.039(2) 0.050(3) -0.001(2) 0.001(2) 0.0018(18)
O5 0.030(2) 0.0199(18) 0.049(3) 0.0068(16) -0.0072(19) 0.0007(15)
O6 0.037(2) 0.034(2) 0.076(3) 0.013(2) -0.024(2) -0.0095(18)
O7 0.071(3) 0.040(2) 0.046(3) 0.0029(19) -0.001(2) 0.015(2)
N1 0.034(3) 0.018(2) 0.047(3) -0.002(2) -0.009(2) -0.0039(18)
N2 0.033(3) 0.019(2) 0.041(3) -0.0035(19) -0.009(2) -0.0006(18)
C1 0.034(3) 0.019(2) 0.045(4) 0.001(2) -0.009(3) -0.001(2)
C2 0.050(4) 0.021(3) 0.039(4) -0.002(3) -0.003(3) -0.004(2)
C3 0.038(4) 0.041(3) 0.051(4) -0.003(3) -0.018(3) -0.015(3)
C4 0.041(4) 0.023(3) 0.069(5) -0.002(3) -0.026(4) -0.005(3)
C5 0.039(4) 0.021(3) 0.070(5) 0.006(3) -0.013(3) 0.000(2)
C6 0.049(4) 0.023(3) 0.054(4) -0.006(3) -0.011(3) 0.000(2)
C7 0.047(4) 0.017(2) 0.064(5) -0.005(3) -0.004(3) -0.003(3)
C8 0.038(4) 0.026(3) 0.057(4) -0.006(3) -0.001(3) -0.005(2)
C9 0.038(4) 0.024(3) 0.097(6) -0.009(3) -0.010(4) 0.004(3)
C10 0.033(3) 0.024(3) 0.078(5) -0.012(3) 0.003(3) -0.002(2)
C11 0.032(3) 0.020(2) 0.046(4) -0.009(2) -0.002(3) -0.001(2)
C12 0.032(3) 0.031(3) 0.051(4) -0.008(3) -0.004(3) -0.001(2)
C13 0.034(3) 0.027(3) 0.071(4) -0.007(3) -0.004(4) -0.006(2)
C14 0.075(6) 0.087(6) 0.059(6) -0.001(4) 0.027(5) -0.019(5)
C15 0.125(15) 0.82(7) 0.078(12) -0.14(2) 0.028(10) -0.01(2)
C16 0.034(3) 0.014(2) 0.048(4) -0.006(2) -0.008(3) 0.000(2)
C17 0.044(4) 0.025(3) 0.040(3) -0.001(2) -0.008(3) 0.003(2)
C18 0.035(3) 0.030(3) 0.048(4) -0.005(3) -0.013(3) 0.008(2)
C19 0.042(4) 0.039(4) 0.071(5) -0.014(3) -0.015(4) -0.002(3)
C20 0.043(4) 0.021(3) 0.054(4) -0.007(3) -0.001(3) 0.000(2)
C21 0.049(4) 0.021(3) 0.059(4) -0.002(3) -0.014(3) 0.008(2)
C22 0.039(4) 0.025(3) 0.069(5) 0.002(3) -0.007(3) 0.004(3)
C23 0.051(4) 0.022(3) 0.048(4) 0.004(3) -0.013(3) 0.003(2)
C24 0.037(3) 0.033(3) 0.068(4) -0.002(3) 0.001(4) 0.010(3)
C25 0.031(3) 0.029(3) 0.062(4) 0.005(3) -0.006(3) 0.001(2)
C26 0.036(3) 0.022(3) 0.045(4) 0.005(2) -0.001(3) 0.001(2)
C27 0.031(3) 0.028(3) 0.090(5) -0.002(3) -0.012(4) 0.004(2)
C28 0.036(3) 0.029(3) 0.092(6) 0.002(3) -0.019(4) 0.003(3)

loop_
_atom_type_symbol
_atom_type_description
_atom_type_scat_dispersion_real
_atom_type_scat_dispersion_imag
_atom_type_scat_source
C C 0.0033 0.0016 'International Tables Vol C Tables 4.2.6.8 and 6.1.1.4'
H H 0.0000 0.0000 'International Tables Vol C Tables 4.2.6.8 and 6.1.1.4'
N N 0.0061 0.0033 'International Tables Vol C Tables 4.2.6.8 and 6.1.1.4'
O O 0.0106 0.0060 'International Tables Vol C Tables 4.2.6.8 and 6.1.1.4'
P P 0.1023 0.0942 'International Tables Vol C Tables 4.2.6.8 and 6.1.1.4'
Mn Mn 0.3368 0.7283 'International Tables Vol C Tables 4.2.6.8 and 6.1.1.4'

loop_
_geom_angle_atom_site_label_1
_geom_angle_atom_site_label_2
_geom_angle_atom_site_label_3
_geom_angle
_geom_angle_site_symmetry_1
_geom_angle_site_symmetry_3
_geom_angle_publ_flag
O2 Mn1 O3 96.11(15) . 14 ?
O2 Mn1 O5 93.32(15) . . ?
O3 Mn1 O5 170.41(15) 14 . ?
O2 Mn1 N2 84.95(16) . 11_454 ?
O3 Mn1 N2 97.98(16) 14 11_454 ?
O5 Mn1 N2 84.55(15) . 11_454 ?
O2 Mn1 O1 87.37(15) . . ?
O3 Mn1 O1 92.82(14) 14 . ?
O5 Mn1 O1 85.88(14) . . ?
N2 Mn1 O1 167.35(11) 11_454 . ?
O2 Mn1 N1 173.61(17) . 4 ?
O3 Mn1 N1 85.30(16) 14 4 ?
O5 Mn1 N1 85.51(15) . 4 ?
N2 Mn1 N1 88.69(16) 11_454 4 ?
O1 Mn1 N1 98.80(16) . 4 ?
O3 P1 O2 119.1(2) . . ?
O3 P1 O4 110.1(2) . . ?
O2 P1 O4 105.3(2) . . ?
O3 P1 C11 109.2(2) . . ?
O2 P1 C11 108.7(2) . . ?
O4 P1 C11 103.3(2) . . ?
O5 P2 O6 117.4(2) . . ?
O5 P2 O7 105.6(2) . . ?
O6 P2 O7 110.8(3) . . ?
O5 P2 C26 111.2(2) . . ?
O6 P2 C26 108.4(3) . . ?
O7 P2 C26 102.4(3) . . ?
Mn1 O1 Mn1 119.9(3) . 14 ?
P1 O2 Mn1 145.2(2) . . ?
P1 O3 Mn1 133.7(2) . 14 ?
C14 O4 P1 123.1(5) . . ?
P2 O5 Mn1 132.6(2) . . ?
C29 O7 P2 118.7(6) . . ?
C5 N1 C1 117.1(5) . . ?
C5 N1 Mn1 117.3(3) . 8_544 ?
C1 N1 Mn1 125.0(4) . 8_544 ?
C16 N2 C20 117.0(5) . . ?
C16 N2 Mn1 115.0(4) . 3 ?
C20 N2 Mn1 128.0(3) . 3 ?
N1 C1 C2 123.7(5) . . ?
C3 C2 C1 116.6(5) . . ?
C3 C2 C6 124.1(5) . . ?
C1 C2 C6 119.3(5) . . ?
C4 C3 C2 120.7(5) . . ?
C3 C4 C5 118.1(5) . . ?
N1 C5 C4 123.6(5) . . ?
C7 C6 C2 125.9(6) . . ?
C6 C7 C8 127.7(6) . . ?
C13 C8 C9 117.6(5) . . ?
C13 C8 C7 123.1(5) . . ?
C9 C8 C7 119.3(6) . . ?
C10 C9 C8 121.4(6) . . ?
C9 C10 C11 121.3(6) . . ?
C12 C11 C10 117.0(5) . . ?
C12 C11 P1 120.6(4) . . ?
C10 C11 P1 122.3(4) . . ?
C11 C12 C13 121.8(5) . . ?
C8 C13 C12 120.7(5) . . ?
C15 C14 O4 112.8(10) . . ?
N2 C16 C17 123.6(5) . . ?
C16 C17 C18 118.2(5) . . ?
C16 C17 C21 116.3(5) . . ?
C18 C17 C21 125.5(5) . . ?
C19 C18 C17 118.5(5) . . ?
C18 C19 C20 120.0(6) . . ?
N2 C20 C19 122.7(5) . . ?
C22 C21 C17 126.8(6) . . ?
C21 C22 C23 122.8(6) . . ?
C28 C23 C24 118.4(5) . . ?
C28 C23 C22 119.7(6) . . ?
C24 C23 C22 121.9(5) . . ?
C25 C24 C23 121.0(6) . . ?
C24 C25 C26 121.0(6) . . ?
C25 C26 C27 118.5(5) . . ?
C25 C26 P2 120.9(4) . . ?
C27 C26 P2 120.3(4) . . ?
C28 C27 C26 120.5(6) . . ?
C23 C28 C27 120.4(6) . . ?
C30 C29 O7 111.1(12) . . ?

loop_
_geom_bond_atom_site_label_1
_geom_bond_atom_site_label_2
_geom_bond_distance
_geom_bond_site_symmetry_2
_geom_bond_publ_flag
Mn1 O2 2.134(4) . ?
Mn1 O3 2.142(3) 14 ?
Mn1 O5 2.205(4) . ?
Mn1 N2 2.276(5) 11_454 ?
Mn1 O1 2.297(3) . ?
Mn1 N1 2.322(4) 4 ?
P1 O3 1.480(4) . ?
P1 O2 1.483(4) . ?
P1 O4 1.592(5) . ?
P1 C11 1.805(5) . ?
P2 O5 1.477(4) . ?
P2 O6 1.495(4) . ?
P2 O7 1.599(5) . ?
P2 C26 1.810(5) . ?
O1 Mn1 2.297(3) 14 ?
O3 Mn1 2.142(3) 14 ?
O4 C14 1.425(9) . ?
O7 C29 1.465(13) . ?
N1 C5 1.333(8) . ?
N1 C1 1.348(7) . ?
N1 Mn1 2.322(4) 8_544 ?
N2 C16 1.335(6) . ?
N2 C20 1.341(7) . ?
N2 Mn1 2.276(5) 3 ?
C1 C2 1.401(8) . ?
C2 C3 1.383(8) . ?
C2 C6 1.461(7) . ?
C3 C4 1.374(8) . ?
C4 C5 1.384(8) . ?
C6 C7 1.320(8) . ?
C7 C8 1.471(7) . ?
C8 C13 1.382(8) . ?
C8 C9 1.394(8) . ?
C9 C10 1.372(8) . ?
C10 C11 1.394(8) . ?
C11 C12 1.384(8) . ?
C12 C13 1.389(8) . ?
C14 C15 1.325(18) . ?
C16 C17 1.381(8) . ?
C17 C18 1.385(8) . ?
C17 C21 1.491(7) . ?
C18 C19 1.363(8) . ?
C19 C20 1.371(9) . ?
C21 C22 1.314(8) . ?
C22 C23 1.498(8) . ?
C23 C28 1.385(9) . ?
C23 C24 1.390(9) . ?
C24 C25 1.376(8) . ?
C25 C26 1.378(8) . ?
C26 C27 1.395(8) . ?
C27 C28 1.393(8) . ?
C29 C30 1.366(19) . ?
